data_7220365
loop_
_publ_author_name
'Guo, Qianqian'
'Merkens, Carina'
'Si, Runze'
'Englert, Ulli'

_publ_section_title
;
 Crosslinking of the Pd(acacCN)2building unit with Ag(i) salts: dynamic 1D
 polymers and an extended 3D network
;
_journal_issue 23
_journal_name_full CrystEngComm
_journal_page_first 4383
_journal_paper_doi 10.1039/C5CE00043B
_journal_volume 17
_journal_year 2015
_chemical_formula_moiety 'C12 H12 Ag N2 O4 Pd, 0.5B F4, 0.5Cl O4, C H3 O H'
_chemical_formula_sum 'C13 H16 Ag B0.5 Cl0.5 F2 N2 O7 Pd'
_chemical_formula_weight 587.68
_chemical_name_systematic
;
 ?
;
_space_group_crystal_system monoclinic
_space_group_IT_number 14
_space_group_name_Hall '-P 2ybc'
_space_group_name_H-M_alt 'P 1 21/c 1'
_symmetry_space_group_name_Hall '-P 2ybc'
_symmetry_space_group_name_H-M 'P 1 21/c 1'
_atom_sites_solution_hydrogens mixed
_audit_creation_method SHELXL-2013
_audit_update_record
;
2015-04-01 deposited with the CCDC.
2015-05-05 downloaded from the CCDC.
;
_cell_angle_alpha 90
_cell_angle_beta 98.158(2)
_cell_angle_gamma 90
_cell_formula_units_Z 4
_cell_length_a 11.6840(11)
_cell_length_b 17.2956(16)
_cell_length_c 9.1223(9)
_cell_measurement_reflns_used 4075
_cell_measurement_temperature 100(2)
_cell_measurement_theta_max 25.22
_cell_measurement_theta_min 2.36
_cell_volume 1824.8(3)
_computing_cell_refinement 'SAINT (Bruker, 2009)'
_computing_data_collection 'SMART (Bruker, 2002)'
_computing_data_reduction 'SAINT (Bruker, 2009)'
_computing_molecular_graphics 'PLATON (Spek, 2009)'
_computing_publication_material 'SHELXL-2013 (Sheldrick, 2013)'
_computing_structure_refinement 'SHELXL-2013 (Sheldrick, 2013)'
_computing_structure_solution 'SHELXS97 (Sheldrick, 2008)'
_diffrn_ambient_temperature 100(2)
_diffrn_measured_fraction_theta_full 0.999
_diffrn_measured_fraction_theta_max 0.998
_diffrn_measurement_device_type 'CCD area detector'
_diffrn_measurement_method '\w scans'
_diffrn_radiation_type MoK\a
_diffrn_radiation_wavelength 0.71073
_diffrn_reflns_av_R_equivalents 0.0423
_diffrn_reflns_av_unetI/netI 0.0283
_diffrn_reflns_Laue_measured_fraction_full 0.999
_diffrn_reflns_Laue_measured_fraction_max 0.998
_diffrn_reflns_limit_h_max 13
_diffrn_reflns_limit_h_min -14
_diffrn_reflns_limit_k_max 20
_diffrn_reflns_limit_k_min -20
_diffrn_reflns_limit_l_max 10
_diffrn_reflns_limit_l_min -10
_diffrn_reflns_number 19702
_diffrn_reflns_point_group_measured_fraction_full 0.999
_diffrn_reflns_point_group_measured_fraction_max 0.998
_diffrn_reflns_theta_full 25.242
_diffrn_reflns_theta_max 25.264
_diffrn_reflns_theta_min 1.761
_diffrn_source 'Incoatec microsource'
_exptl_absorpt_coefficient_mu 2.190
_exptl_absorpt_correction_T_max 0.7452
_exptl_absorpt_correction_T_min 0.5415
_exptl_absorpt_correction_type multi-scan
_exptl_absorpt_process_details SADABS
_exptl_crystal_colour 'light yellow'
_exptl_crystal_density_diffrn 2.139
_exptl_crystal_description rod
_exptl_crystal_F_000 1144
_exptl_crystal_size_max 0.290
_exptl_crystal_size_mid 0.170
_exptl_crystal_size_min 0.170
_refine_diff_density_max 2.432
_refine_diff_density_min -1.105
_refine_diff_density_rms 0.148
_refine_ls_extinction_method none
_refine_ls_goodness_of_fit_ref 1.060
_refine_ls_hydrogen_treatment constr
_refine_ls_matrix_type full
_refine_ls_number_parameters 250
_refine_ls_number_reflns 3294
_refine_ls_number_restraints 0
_refine_ls_restrained_S_all 1.060
_refine_ls_R_factor_all 0.0519
_refine_ls_R_factor_gt 0.0412
_refine_ls_shift/su_max 0.001
_refine_ls_shift/su_mean 0.000
_refine_ls_structure_factor_coef Fsqd
_refine_ls_weighting_details 'w=1/[\s^2^(Fo^2^)+(0.0397P)^2^+13.3733P] where P=(Fo^2^+2Fc^2^)/3'
_refine_ls_weighting_scheme calc
_refine_ls_wR_factor_gt 0.0992
_refine_ls_wR_factor_ref 0.1063
_reflns_Friedel_coverage 0.000
_reflns_number_gt 2614
_reflns_number_total 3294
_reflns_threshold_expression 'I > 2\s(I)'
_cod_data_source_file c5ce00043b3.cif
_cod_data_source_block 4alpha
_cod_depositor_comments 'Adding full bibliography for 7220357--7220365.cif.'
_cod_original_formula_sum 'C13 H16 Ag B0.50 Cl0.50 F2 N2 O7 Pd'
_cod_database_code 7220365
_shelx_space_group_comment
;
The symmetry employed for this shelxl refinement is uniquely defined
by the following loop, which should always be used as a source of
symmetry information in preference to the above space-group names.
They are only intended as comments.
;
_shelx_estimated_absorpt_t_min 0.569
_shelx_estimated_absorpt_t_max 0.707
_shelxl_version_number 2013-4

loop_
_space_group_symop_operation_xyz
'x, y, z'
'-x, y+1/2, -z+1/2'
'-x, -y, -z'
'x, -y-1/2, z-1/2'

loop_
_atom_site_label
_atom_site_type_symbol
_atom_site_fract_x
_atom_site_fract_y
_atom_site_fract_z
_atom_site_U_iso_or_equiv
_atom_site_adp_type
_atom_site_occupancy
_atom_site_site_symmetry_order
_atom_site_calc_flag
_atom_site_refinement_flags_posn
_atom_site_refinement_flags_adp
_atom_site_refinement_flags_occupancy
Pd1 Pd 0.25876(3) 0.26241(2) 0.79549(5) 0.01335(14) Uani 1 1 d . . .
O1 O 0.3366(3) 0.1762(2) 0.7076(4) 0.0164(8) Uani 1 1 d . . .
O2 O 0.3413(3) 0.3430(2) 0.6982(4) 0.0163(8) Uani 1 1 d . . .
C1 C 0.4654(5) 0.1094(3) 0.5788(7) 0.0212(13) Uani 1 1 d . . .
H1A H 0.5451 0.1046 0.6284 0.032 Uiso 1 1 calc R U .
H1B H 0.4649 0.1097 0.4713 0.032 Uiso 1 1 calc R U .
H1C H 0.4197 0.0655 0.6061 0.032 Uiso 1 1 calc R U .
C2 C 0.4141(4) 0.1832(3) 0.6255(6) 0.0165(11) Uani 1 1 d . . .
C3 C 0.4540(5) 0.2555(3) 0.5753(6) 0.0163(11) Uani 1 1 d . . .
C4 C 0.4134(5) 0.3306(3) 0.6093(6) 0.0160(11) Uani 1 1 d . . .
C5 C 0.4532(5) 0.4014(3) 0.5374(7) 0.0206(12) Uani 1 1 d . . .
H5A H 0.3909 0.4204 0.4627 0.031 Uiso 1 1 calc R U .
H5B H 0.5210 0.3887 0.4899 0.031 Uiso 1 1 calc R U .
H5C H 0.4738 0.4414 0.6125 0.031 Uiso 1 1 calc R U .
C6 C 0.5424(5) 0.2513(3) 0.4830(7) 0.0178(12) Uani 1 1 d . . .
N1 N 0.6143(4) 0.2473(3) 0.4108(6) 0.0215(11) Uani 1 1 d . . .
O3 O 0.1712(3) 0.1820(2) 0.8857(4) 0.0160(8) Uani 1 1 d . . .
O4 O 0.1870(3) 0.3489(2) 0.8913(4) 0.0180(8) Uani 1 1 d . . .
C7 C 0.0321(5) 0.1251(3) 1.0129(7) 0.0200(12) Uani 1 1 d . . .
H7A H 0.0640 0.0786 0.9726 0.030 Uiso 1 1 calc R U .
H7B H -0.0506 0.1290 0.9753 0.030 Uiso 1 1 calc R U .
H7C H 0.0426 0.1220 1.1213 0.030 Uiso 1 1 calc R U .
C8 C 0.0934(5) 0.1951(3) 0.9664(6) 0.0158(11) Uani 1 1 d . . .
C9 C 0.0630(5) 0.2695(3) 1.0125(6) 0.0156(12) Uani 1 1 d . . .
C10 C 0.1132(4) 0.3414(3) 0.9797(6) 0.0156(11) Uani 1 1 d . . .
C11 C 0.0823(5) 0.4136(3) 1.0534(7) 0.0208(12) Uani 1 1 d . . .
H11A H 0.1135 0.4582 1.0061 0.031 Uiso 1 1 calc R U .
H11B H 0.1151 0.4121 1.1583 0.031 Uiso 1 1 calc R U .
H11C H -0.0020 0.4180 1.0443 0.031 Uiso 1 1 calc R U .
C12 C -0.0265(5) 0.2730(3) 1.1028(6) 0.0161(12) Uani 1 1 d . . .
N2 N -0.0987(4) 0.2753(3) 1.1760(6) 0.0222(11) Uani 1 1 d . . .
Ag1 Ag 0.75684(4) 0.26613(3) 0.29403(5) 0.02066(15) Uani 1 1 d . . .
O5 O 0.7265(4) 0.4123(3) 0.3181(5) 0.0301(10) Uani 1 1 d . . .
H5O H 0.7313 0.4302 0.4029 0.07(3) Uiso 1 1 d R . .
C13 C 0.7746(6) 0.4679(4) 0.2299(8) 0.0338(16) Uani 1 1 d . . .
H13A H 0.8586 0.4697 0.2585 0.051 Uiso 1 1 calc R U .
H13B H 0.7415 0.5189 0.2452 0.051 Uiso 1 1 calc R U .
H13C H 0.7568 0.4535 0.1253 0.051 Uiso 1 1 calc R U .
Cl1 Cl 0.7688(3) 0.0720(2) 0.2206(4) 0.0487(8) Uani 0.5 1 d . . P
B1 B 0.7688(3) 0.0720(2) 0.2206(4) 0.0487(8) Uani 0.5 1 d . . P
O6 O 0.7194(4) 0.1338(2) 0.1353(4) 0.0322(10) Uani 0.5 1 d . . P
F6 F 0.7194(4) 0.1338(2) 0.1353(4) 0.0322(10) Uani 0.5 1 d . . P
O7 O 0.6908(4) 0.0380(3) 0.2987(5) 0.0425(12) Uani 0.5 1 d . . P
F7 F 0.6908(4) 0.0380(3) 0.2987(5) 0.0425(12) Uani 0.5 1 d . . P
O8 O 0.8024(4) 0.0176(3) 0.1171(5) 0.0467(12) Uani 0.5 1 d . . P
F8 F 0.8024(4) 0.0176(3) 0.1171(5) 0.0467(12) Uani 0.5 1 d . . P
O9 O 0.8655(4) 0.0975(3) 0.3137(5) 0.0495(14) Uani 0.5 1 d . . P
F9 F 0.8655(4) 0.0975(3) 0.3137(5) 0.0495(14) Uani 0.5 1 d . . P

loop_
_atom_site_aniso_label
_atom_site_aniso_U_11
_atom_site_aniso_U_22
_atom_site_aniso_U_33
_atom_site_aniso_U_23
_atom_site_aniso_U_13
_atom_site_aniso_U_12
Pd1 0.0114(2) 0.0146(2) 0.0152(2) 0.00018(17) 0.00593(16) -0.00009(16)
O1 0.0145(19) 0.0162(19) 0.020(2) 0.0028(16) 0.0073(16) -0.0001(15)
O2 0.0170(19) 0.017(2) 0.0169(19) -0.0012(16) 0.0075(16) 0.0015(15)
C1 0.020(3) 0.018(3) 0.028(3) -0.002(2) 0.011(3) 0.005(2)
C2 0.011(3) 0.020(3) 0.019(3) 0.003(2) 0.001(2) 0.000(2)
C3 0.012(3) 0.022(3) 0.016(3) 0.002(2) 0.004(2) -0.001(2)
C4 0.012(3) 0.023(3) 0.013(3) 0.000(2) 0.003(2) -0.003(2)
C5 0.020(3) 0.021(3) 0.024(3) 0.000(2) 0.014(2) -0.002(2)
C6 0.017(3) 0.017(3) 0.019(3) -0.002(2) 0.000(2) -0.004(2)
N1 0.017(2) 0.022(3) 0.027(3) -0.005(2) 0.010(2) -0.002(2)
O3 0.0149(19) 0.0154(19) 0.019(2) -0.0003(16) 0.0065(16) -0.0010(15)
O4 0.018(2) 0.019(2) 0.018(2) 0.0018(16) 0.0075(16) -0.0009(16)
C7 0.022(3) 0.017(3) 0.023(3) 0.002(2) 0.010(2) -0.004(2)
C8 0.014(3) 0.018(3) 0.015(3) 0.000(2) 0.001(2) -0.001(2)
C9 0.012(3) 0.018(3) 0.018(3) 0.001(2) 0.005(2) 0.000(2)
C10 0.012(3) 0.020(3) 0.014(3) 0.002(2) 0.000(2) 0.003(2)
C11 0.021(3) 0.015(3) 0.028(3) 0.000(2) 0.009(2) 0.001(2)
C12 0.015(3) 0.015(3) 0.019(3) 0.001(2) 0.003(2) -0.001(2)
N2 0.022(3) 0.022(3) 0.025(3) -0.001(2) 0.012(2) -0.003(2)
Ag1 0.0155(2) 0.0247(3) 0.0244(3) -0.00034(19) 0.01172(19) -0.00130(17)
O5 0.037(3) 0.027(2) 0.028(3) 0.000(2) 0.010(2) 0.000(2)
C13 0.032(4) 0.028(4) 0.042(4) 0.013(3) 0.006(3) -0.003(3)
Cl1 0.053(2) 0.0408(18) 0.0515(19) 0.0019(15) 0.0054(16) -0.0021(15)
B1 0.053(2) 0.0408(18) 0.0515(19) 0.0019(15) 0.0054(16) -0.0021(15)
O6 0.038(2) 0.022(2) 0.033(2) 0.0083(18) -0.0098(19) 0.0001(18)
F6 0.038(2) 0.022(2) 0.033(2) 0.0083(18) -0.0098(19) 0.0001(18)
O7 0.037(3) 0.043(3) 0.051(3) 0.016(2) 0.019(2) -0.006(2)
F7 0.037(3) 0.043(3) 0.051(3) 0.016(2) 0.019(2) -0.006(2)
O8 0.070(3) 0.029(2) 0.046(3) -0.003(2) 0.026(3) 0.010(2)
F8 0.070(3) 0.029(2) 0.046(3) -0.003(2) 0.026(3) 0.010(2)
O9 0.044(3) 0.048(3) 0.046(3) 0.017(2) -0.030(2) -0.018(2)
F9 0.044(3) 0.048(3) 0.046(3) 0.017(2) -0.030(2) -0.018(2)

loop_
_atom_type_symbol
_atom_type_description
_atom_type_scat_dispersion_real
_atom_type_scat_dispersion_imag
_atom_type_scat_source
C C 0.0033 0.0016 'International Tables Vol C Tables 4.2.6.8 and 6.1.1.4'
H H 0.0000 0.0000 'International Tables Vol C Tables 4.2.6.8 and 6.1.1.4'
N N 0.0061 0.0033 'International Tables Vol C Tables 4.2.6.8 and 6.1.1.4'
O O 0.0106 0.0060 'International Tables Vol C Tables 4.2.6.8 and 6.1.1.4'
Cl Cl 0.1484 0.1585 'International Tables Vol C Tables 4.2.6.8 and 6.1.1.4'
Pd Pd -0.9988 1.0072 'International Tables Vol C Tables 4.2.6.8 and 6.1.1.4'
Ag Ag -0.8971 1.1015 'International Tables Vol C Tables 4.2.6.8 and 6.1.1.4'
B B 0.0013 0.0007 'International Tables Vol C Tables 4.2.6.8 and 6.1.1.4'
F F 0.0171 0.0103 'International Tables Vol C Tables 4.2.6.8 and 6.1.1.4'

loop_
_geom_angle_atom_site_label_1
_geom_angle_atom_site_label_2
_geom_angle_atom_site_label_3
_geom_angle
_geom_angle_site_symmetry_1
_geom_angle_site_symmetry_3
O3 Pd1 O1 86.15(15) . .
O3 Pd1 O2 177.65(16) . .
O1 Pd1 O2 93.92(15) . .
O3 Pd1 O4 94.08(15) . .
O1 Pd1 O4 177.29(16) . .
O2 Pd1 O4 85.97(15) . .
C2 O1 Pd1 125.4(4) . .
C4 O2 Pd1 125.4(4) . .
O1 C2 C3 124.6(5) . .
O1 C2 C1 115.9(5) . .
C3 C2 C1 119.5(5) . .
C6 C3 C4 117.7(5) . .
C6 C3 C2 116.1(5) . .
C4 C3 C2 126.2(5) . .
O2 C4 C3 124.3(5) . .
O2 C4 C5 114.7(5) . .
C3 C4 C5 121.0(5) . .
N1 C6 C3 178.9(7) . .
C6 N1 Ag1 166.8(5) . .
C8 O3 Pd1 125.0(4) . .
C10 O4 Pd1 125.0(4) . .
O3 C8 C9 124.4(5) . .
O3 C8 C7 115.6(5) . .
C9 C8 C7 120.0(5) . .
C8 C9 C12 116.6(5) . .
C8 C9 C10 127.1(5) . .
C12 C9 C10 116.3(5) . .
O4 C10 C9 124.0(5) . .
O4 C10 C11 115.7(5) . .
C9 C10 C11 120.3(5) . .
N2 C12 C9 179.6(6) . .
C12 N2 Ag1 171.9(5) . 1_456
N1 Ag1 N2 175.47(19) . 1_654
N1 Ag1 O5 88.88(16) . .
N2 Ag1 O5 95.65(16) 1_654 .
C13 O5 Ag1 123.3(4) . .
O7 Cl1 O9 111.3(4) . .
O7 Cl1 O6 111.5(4) . .
O9 Cl1 O6 109.5(3) . .
O7 Cl1 O8 109.1(4) . .
O9 Cl1 O8 109.8(4) . .
O6 Cl1 O8 105.4(3) . .

loop_
_geom_bond_atom_site_label_1
_geom_bond_atom_site_label_2
_geom_bond_distance
_geom_bond_site_symmetry_2
Pd1 O3 1.973(4) .
Pd1 O1 1.975(4) .
Pd1 O2 1.976(4) .
Pd1 O4 1.978(4) .
O1 C2 1.261(6) .
O2 C4 1.268(6) .
C1 C2 1.498(8) .
C2 C3 1.432(8) .
C3 C6 1.424(8) .
C3 C4 1.431(8) .
C4 C5 1.493(8) .
C6 N1 1.141(8) .
N1 Ag1 2.125(5) .
O3 C8 1.268(6) .
O4 C10 1.268(6) .
C7 C8 1.498(8) .
C8 C9 1.415(8) .
C9 C12 1.422(8) .
C9 C10 1.425(8) .
C10 C11 1.486(8) .
C12 N2 1.149(7) .
N2 Ag1 2.133(5) 1_456
Ag1 N2 2.133(5) 1_654
Ag1 O5 2.566(5) .
O5 C13 1.420(8) .
Cl1 O7 1.366(5) .
Cl1 O9 1.385(5) .
Cl1 O6 1.398(5) .
Cl1 O8 1.427(5) .
